data_7208456
loop_
_publ_author_name
'Minkov, Vasily S.'
'Boldyreva, Elena V.'
'Drebushchak, Tatiana N.'
'G\"orbitz, Carl Henrik'

_publ_section_title
;
 Stabilizing structures of cysteine-containing crystals with respect to
 variations of temperature and pressure by immobilizing amino acid side
 chains
;
_journal_issue 18
_journal_name_full CrystEngComm
_journal_page_first 5943
_journal_paper_doi 10.1039/c2ce25241d
_journal_volume 14
_journal_year 2012
_chemical_absolute_configuration rmad
_chemical_formula_moiety 'C3 H8 N O2 S, 0.5(C2 O4)'
_chemical_formula_sum 'C4 H8 N O4 S'
_chemical_formula_weight 166.18
_chemical_name_common 'DL-cysteinium oxalate'
_space_group_IT_number 2
_symmetry_cell_setting triclinic
_symmetry_Int_Tables_number 2
_symmetry_space_group_name_Hall '-P 1'
_symmetry_space_group_name_H-M 'P -1'
_atom_sites_solution_hydrogens geom
_atom_sites_solution_primary direct
_atom_sites_solution_secondary difmap
_audit_creation_method SHELXL-97
_cell_angle_alpha 87.440(3)
_cell_angle_beta 77.032(3)
_cell_angle_gamma 70.505(3)
_cell_formula_units_Z 2
_cell_length_a 5.2521(2)
_cell_length_b 6.5844(3)
_cell_length_c 10.3311(2)
_cell_measurement_temperature 100(2)
_cell_volume 328.02(2)
_computing_structure_refinement 'SHELXL-97 (Sheldrick, 1997)'
_computing_structure_solution 'SHELXS-97 (Sheldrick, 1990)'
_diffrn_ambient_temperature 100(2)
_diffrn_measured_fraction_theta_full 0.998
_diffrn_measured_fraction_theta_max 0.998
_diffrn_radiation_monochromator graphite
_diffrn_radiation_probe x-ray
_diffrn_radiation_type MoK\a
_diffrn_radiation_wavelength 0.71073
_diffrn_reflns_av_R_equivalents 0.0148
_diffrn_reflns_av_sigmaI/netI 0.0111
_diffrn_reflns_limit_h_max 7
_diffrn_reflns_limit_h_min -7
_diffrn_reflns_limit_k_max 8
_diffrn_reflns_limit_k_min -9
_diffrn_reflns_limit_l_max 15
_diffrn_reflns_limit_l_min -15
_diffrn_reflns_number 7491
_diffrn_reflns_theta_full 31.50
_diffrn_reflns_theta_max 31.50
_diffrn_reflns_theta_min 3.28
_diffrn_source 'fine-focus sealed tube'
_exptl_absorpt_coefficient_mu 0.447
_exptl_absorpt_correction_T_max 0.9120
_exptl_absorpt_correction_T_min 0.8486
_exptl_absorpt_correction_type psi-scan
_exptl_absorpt_process_details 'X-RED (Stoe & Cie, 1997)'
_exptl_crystal_colour colorless
_exptl_crystal_density_diffrn 1.683
_exptl_crystal_density_method 'not measured'
_exptl_crystal_description prism
_exptl_crystal_F_000 174
_exptl_crystal_size_max 0.38
_exptl_crystal_size_mid 0.29
_exptl_crystal_size_min 0.21
_refine_diff_density_max 0.569
_refine_diff_density_min -0.491
_refine_diff_density_rms 0.058
_refine_ls_extinction_method none
_refine_ls_goodness_of_fit_ref 1.080
_refine_ls_hydrogen_treatment mixed
_refine_ls_matrix_type full
_refine_ls_number_parameters 96
_refine_ls_number_reflns 2180
_refine_ls_number_restraints 1
_refine_ls_restrained_S_all 1.080
_refine_ls_R_factor_all 0.0273
_refine_ls_R_factor_gt 0.0257
_refine_ls_shift/su_max 0.000
_refine_ls_shift/su_mean 0.000
_refine_ls_structure_factor_coef Fsqd
_refine_ls_weighting_details 'calc w=1/[\s^2^(Fo^2^)+(0.0352P)^2^+0.1634P] where P=(Fo^2^+2Fc^2^)/3'
_refine_ls_weighting_scheme calc
_refine_ls_wR_factor_gt 0.0713
_refine_ls_wR_factor_ref 0.0719
_reflns_number_gt 2059
_reflns_number_total 2180
_reflns_threshold_expression >2sigma(I)
_cod_data_source_file c2ce25241d.txt
_cod_data_source_block DL-cys_ox_21_100K
_cod_database_code 7208456

loop_
_symmetry_equiv_pos_as_xyz
'x, y, z'
'-x, -y, -z'

loop_
_atom_site_label
_atom_site_type_symbol
_atom_site_fract_x
_atom_site_fract_y
_atom_site_fract_z
_atom_site_U_iso_or_equiv
_atom_site_adp_type
_atom_site_occupancy
_atom_site_symmetry_multiplicity
_atom_site_calc_flag
_atom_site_refinement_flags
C3 C 0.66972(18) 1.11449(14) 0.24450(9) 0.00983(15) Uani 1 1 d .
C2 C 0.95000(18) 0.99014(14) 0.27683(8) 0.00977(15) Uani 1 1 d .
H2 H 1.0054 1.0912 0.3251 0.012 Uiso 1 1 calc R
C1 C 0.93180(19) 0.80343(16) 0.36664(9) 0.01357(17) Uani 1 1 d .
H11 H 0.8788 0.7008 0.3201 0.016 Uiso 1 1 calc R
H12 H 0.7857 0.8591 0.4480 0.016 Uiso 1 1 calc R
C4 C 1.13401(17) 0.41451(14) 0.01361(9) 0.00886(15) Uani 1 1 d .
N1 N 1.16507(15) 0.91212(12) 0.15188(8) 0.00969(14) Uani 1 1 d .
H3N H 1.3356 0.8616 0.1712 0.012 Uiso 1 1 calc R
H1N H 1.1576 1.0228 0.0953 0.012 Uiso 1 1 calc R
H2N H 1.1332 0.8043 0.1130 0.012 Uiso 1 1 calc R
O1 O 0.68958(14) 1.23175(11) 0.13982(7) 0.01200(13) Uani 1 1 d .
H1O H 0.5302 1.3031 0.1295 0.014 Uiso 1 1 calc R
O2 O 0.45364(14) 1.10771(12) 0.31562(7) 0.01546(14) Uani 1 1 d .
O3 O 1.23841(14) 0.47309(11) 0.09851(7) 0.01225(13) Uani 1 1 d .
O4 O 1.22452(14) 0.23634(11) -0.04713(7) 0.01151(13) Uani 1 1 d .
S1 S 1.26022(5) 0.66217(4) 0.41312(2) 0.01654(8) Uani 1 1 d D
H1S H 1.262(3) 0.485(2) 0.3992(15) 0.020 Uiso 1 1 d D

loop_
_atom_site_aniso_label
_atom_site_aniso_U_11
_atom_site_aniso_U_22
_atom_site_aniso_U_33
_atom_site_aniso_U_23
_atom_site_aniso_U_13
_atom_site_aniso_U_12
C3 0.0086(3) 0.0095(3) 0.0108(4) -0.0005(3) -0.0026(3) -0.0020(3)
C2 0.0078(3) 0.0108(4) 0.0093(3) 0.0005(3) -0.0016(3) -0.0015(3)
C1 0.0119(4) 0.0145(4) 0.0130(4) 0.0051(3) -0.0032(3) -0.0030(3)
C4 0.0067(3) 0.0086(3) 0.0106(3) 0.0025(3) -0.0018(3) -0.0020(3)
N1 0.0075(3) 0.0098(3) 0.0106(3) 0.0006(2) -0.0013(2) -0.0018(2)
O1 0.0077(3) 0.0132(3) 0.0130(3) 0.0039(2) -0.0029(2) -0.0008(2)
O2 0.0088(3) 0.0187(3) 0.0174(3) 0.0040(3) -0.0012(2) -0.0042(2)
O3 0.0107(3) 0.0110(3) 0.0146(3) -0.0002(2) -0.0063(2) -0.0007(2)
O4 0.0097(3) 0.0085(3) 0.0148(3) -0.0004(2) -0.0026(2) -0.0010(2)
S1 0.01558(12) 0.01698(12) 0.01635(12) 0.00533(8) -0.00791(9) -0.00226(9)

loop_
_atom_type_symbol
_atom_type_description
_atom_type_scat_dispersion_real
_atom_type_scat_dispersion_imag
_atom_type_scat_source
C C 0.0033 0.0016 'International Tables Vol C Tables 4.2.6.8 and 6.1.1.4'
H H 0.0000 0.0000 'International Tables Vol C Tables 4.2.6.8 and 6.1.1.4'
N N 0.0061 0.0033 'International Tables Vol C Tables 4.2.6.8 and 6.1.1.4'
O O 0.0106 0.0060 'International Tables Vol C Tables 4.2.6.8 and 6.1.1.4'
S S 0.1246 0.1234 'International Tables Vol C Tables 4.2.6.8 and 6.1.1.4'

loop_
_geom_angle_atom_site_label_1
_geom_angle_atom_site_label_2
_geom_angle_atom_site_label_3
_geom_angle
_geom_angle_site_symmetry_3
O2 C3 O1 125.36(8) .
O2 C3 C2 121.35(8) .
O1 C3 C2 113.21(7) .
N1 C2 C1 110.87(7) .
N1 C2 C3 110.24(7) .
C1 C2 C3 111.27(7) .
N1 C2 H2 108.1 .
C1 C2 H2 108.1 .
C3 C2 H2 108.1 .
C2 C1 S1 111.76(6) .
C2 C1 H11 109.3 .
S1 C1 H11 109.3 .
C2 C1 H12 109.3 .
S1 C1 H12 109.3 .
H11 C1 H12 107.9 .
O4 C4 O3 126.32(8) .
O4 C4 C4 118.72(10) 2_765
O3 C4 C4 114.96(9) 2_765
C2 N1 H3N 109.5 .
C2 N1 H1N 109.5 .
H3N N1 H1N 109.5 .
C2 N1 H2N 109.5 .
H3N N1 H2N 109.5 .
H1N N1 H2N 109.5 .
C3 O1 H1O 109.5 .
C1 S1 H1S 97.7(8) .

loop_
_geom_bond_atom_site_label_1
_geom_bond_atom_site_label_2
_geom_bond_distance
_geom_bond_site_symmetry_2
C3 O2 1.2192(11) .
C3 O1 1.3058(11) .
C3 C2 1.5299(12) .
C2 N1 1.4911(11) .
C2 C1 1.5225(13) .
C2 H2 1.0000 .
C1 S1 1.8254(10) .
C1 H11 0.9900 .
C1 H12 0.9900 .
C4 O4 1.2473(11) .
C4 O3 1.2673(11) .
C4 C4 1.5555(17) 2_765
N1 H3N 0.9100 .
N1 H1N 0.9100 .
N1 H2N 0.9100 .
O1 H1O 0.8400 .
S1 H1S 1.179(12) .

loop_
_geom_hbond_atom_site_label_D
_geom_hbond_atom_site_label_H
_geom_hbond_atom_site_label_A
_geom_hbond_distance_DH
_geom_hbond_distance_HA
_geom_hbond_distance_DA
_geom_hbond_angle_DHA
_geom_hbond_site_symmetry_A
N1 H1N O4 0.91 2.04 2.9406(10) 168.2 1_565
N1 H3N O4 0.91 2.27 2.9750(10) 134.2 2_865
N1 H2N O3 0.91 2.07 2.8483(10) 143.2 .
N1 H2N O1 0.91 2.56 3.0499(10) 114.2 2_775
N1 H2N O4 0.91 2.23 2.9558(10) 135.9 2_765
O1 H1O O3 0.84 1.66 2.4905(9) 170.8 1_465
S1 H1S O2 1.179(12) 2.461(13) 3.5733(8) 156.5(11) 1_645
N1 H3N O2 0.91 2.56 3.0765(11) 116.8 1_655
C2 H2 O2 1.00 2.37 3.1027(11) 129.2 1_655
C1 H12 O2 0.99 2.47 3.4081(12) 159.0 2_676

loop_
_geom_torsion_atom_site_label_1
_geom_torsion_atom_site_label_2
_geom_torsion_atom_site_label_3
_geom_torsion_atom_site_label_4
_geom_torsion
O2 C3 C2 N1 145.58(9)
O1 C3 C2 N1 -37.52(10)
O2 C3 C2 C1 22.16(12)
O1 C3 C2 C1 -160.95(8)
N1 C2 C1 S1 59.92(9)
C3 C2 C1 S1 -177.01(6)
